data_9016102
loop_
_publ_author_name
'Zema, M.'
'Callegari, A. M.'
'Tarantino, S. C.'
'Gasparini, E.'
'Ghigna, P.'

_publ_section_title
;
 Thermal expansion of alunite up to dehydroxylation
 and collapse of the crystal structure
 Note: T = 25 C
;
_journal_name_full 'Mineralogical Magazine'
_journal_page_first 613
_journal_page_last 623
_journal_paper_doi 10.1180/minmag.2012.076.3.12
_journal_volume 76
_journal_year 2012
_chemical_compound_source Hungary
_chemical_formula_sum 'Al2.964 H6.159 K0.876 Na0.071 O14.053 S2'
_chemical_name_mineral Alunite
_space_group_IT_number 166
_symmetry_space_group_name_Hall '-R 3 2"'
_symmetry_space_group_name_H-M 'R -3 m :H'
_cell_angle_alpha 90
_cell_angle_beta 90
_cell_angle_gamma 120
_cell_length_a 6.9749
_cell_length_b 6.9749
_cell_length_c 17.315
_cell_formula_units_Z 3
_cell_volume 729.506
_database_code_amcsd 0018984
_exptl_crystal_density_diffrn 2.807
_cod_depositor_comments
;
 Adding the _atom_site_type_symbol data item.

 Antanas Vaitkus,
 2017-01-17
;
_cod_original_sg_symbol_H-M 'R -3 m'
_cod_original_formula_sum 'K.876 Na.071 H6.159 O14.053 Al2.964 S2'
_cod_database_code 9016102

loop_
_space_group_symop_operation_xyz
x,y,z
2/3+x,1/3+y,1/3+z
1/3+x,2/3+y,2/3+z
x,x-y,z
2/3+x,1/3+x-y,1/3+z
1/3+x,2/3+x-y,2/3+z
y,x,-z
2/3+y,1/3+x,1/3-z
1/3+y,2/3+x,2/3-z
-x+y,y,z
2/3-x+y,1/3+y,1/3+z
1/3-x+y,2/3+y,2/3+z
-x,-x+y,-z
2/3-x,1/3-x+y,1/3-z
1/3-x,2/3-x+y,2/3-z
-y,-x,z
2/3-y,1/3-x,1/3+z
1/3-y,2/3-x,2/3+z
x-y,-y,-z
2/3+x-y,1/3-y,1/3-z
1/3+x-y,2/3-y,2/3-z
y,-x+y,-z
2/3+y,1/3-x+y,1/3-z
1/3+y,2/3-x+y,2/3-z
-x+y,-x,z
2/3-x+y,1/3-x,1/3+z
1/3-x+y,2/3-x,2/3+z
-x,-y,-z
2/3-x,1/3-y,1/3-z
1/3-x,2/3-y,2/3-z
-y,x-y,z
2/3-y,1/3+x-y,1/3+z
1/3-y,2/3+x-y,2/3+z
x-y,x,-z
2/3+x-y,1/3+x,1/3-z
1/3+x-y,2/3+x,2/3-z

loop_
_atom_site_aniso_label
_atom_site_aniso_U_11
_atom_site_aniso_U_22
_atom_site_aniso_U_33
_atom_site_aniso_U_12
_atom_site_aniso_U_13
_atom_site_aniso_U_23
KA 0.01400 0.00000 0.01000 0.00700 0.00000 0.00000
NaA 0.01400 0.00000 0.01000 0.00700 0.00000 0.00000
HA 0.01400 0.00000 0.01000 0.00700 0.00000 0.00000
OA 0.01400 0.00000 0.01000 0.00700 0.00000 0.00000
Al 0.00400 0.00500 0.00900 0.00000 0.00000 0.00200
S 0.00600 0.00000 0.00700 0.00300 0.00000 0.00000
O1 0.01300 0.00000 0.00700 0.00700 0.00000 0.00000
O2 0.01100 0.01100 0.01000 0.00800 0.00000 0.00000
O3 0.00600 0.00600 0.01200 0.00300 0.00100 0.00100

loop_
_atom_site_label
_atom_site_type_symbol
_atom_site_fract_x
_atom_site_fract_y
_atom_site_fract_z
_atom_site_occupancy
_atom_site_U_iso_or_equiv
KA K 0.00000 0.00000 0.00000 0.87600 0.01300
NaA Na 0.00000 0.00000 0.00000 0.07100 0.01300
HA H 0.00000 0.00000 0.00000 0.15900 0.01300
OA O 0.00000 0.00000 0.00000 0.05300 0.01300
Al Al 0.00000 0.50000 0.50000 0.98800 0.00600
S S 0.00000 0.00000 0.30282 1.00000 0.00600
O1 O 0.00000 0.00000 0.38666 1.00000 0.01100
O2 O 0.21823 -0.21823 -0.05997 1.00000 0.00900
O3 O 0.12604 -0.12604 0.14024 1.00000 0.00800
H H 0.18790 -0.18790 0.11650 1.00000 0.03000

loop_
_cod_related_entry_id
_cod_related_entry_database
_cod_related_entry_code
1 AMCSD 0018984
